data_4508619
loop_
_publ_author_name
'Wang, Jing-Ping'
'Duan, Xian-Ying'
'Du, Xiao-Di'
'Niu, Jing-Yang'

_publ_section_title
;
 Novel Rare Earth Germanotungstates and Organic Hybrid
 Derivatives:&#x2009; Synthesis and Structures of M/[\a-GeW11O39] (M = Nd,
 Sm, Y, Yb) and Sm/[\a-GeW11O39](DMSO)
;
_journal_issue 10
_journal_name_full 'Crystal Growth &amp; Design'
_journal_page_first 2266
_journal_paper_doi 10.1021/cg050321s
_journal_volume 6
_journal_year 2006
_chemical_formula_sum 'C6 H44 Ge O55 S3 Sm2.5 W11'
_chemical_formula_weight 3563.41
_chemical_name_systematic
; 
 ? 
;
_space_group_IT_number 14
_symmetry_cell_setting monoclinic
_symmetry_space_group_name_Hall '-P 2ybc'
_symmetry_space_group_name_H-M 'P 1 21/c 1'
_atom_sites_solution_hydrogens geom
_atom_sites_solution_primary direct
_atom_sites_solution_secondary difmap
_audit_creation_method SHELXL-97
_cell_angle_alpha 90.00
_cell_angle_beta 107.5200(10)
_cell_angle_gamma 90.00
_cell_formula_units_Z 4
_cell_length_a 12.8034(8)
_cell_length_b 44.520(3)
_cell_length_c 11.4867(7)
_cell_measurement_reflns_used 250
_cell_measurement_temperature 293(2)
_cell_measurement_theta_max 25
_cell_measurement_theta_min 2.5
_cell_volume 6243.8(7)
_computing_cell_refinement Raxis
_computing_data_collection Raxis
_computing_data_reduction Raxis
_computing_molecular_graphics Texsan
_computing_publication_material Texsan
_computing_structure_refinement 'SHELXL-97 (Sheldrick, 1997)'
_computing_structure_solution 'SHELXS-97 (Sheldrick, 1990)'
_diffrn_ambient_temperature 293(2)
_diffrn_measured_fraction_theta_full 0.990
_diffrn_measured_fraction_theta_max 0.990
_diffrn_measurement_device_type R-axis-IV
_diffrn_measurement_method 'Osillation frames'
_diffrn_radiation_monochromator graphite
_diffrn_radiation_source 'fine-focus sealed tube'
_diffrn_radiation_type MoK\a
_diffrn_radiation_wavelength 0.71073
_diffrn_reflns_av_R_equivalents 0.0453
_diffrn_reflns_av_sigmaI/netI 0.0511
_diffrn_reflns_limit_h_max 14
_diffrn_reflns_limit_h_min -15
_diffrn_reflns_limit_k_max 52
_diffrn_reflns_limit_k_min -52
_diffrn_reflns_limit_l_max 13
_diffrn_reflns_limit_l_min -11
_diffrn_reflns_number 30993
_diffrn_reflns_theta_full 25.00
_diffrn_reflns_theta_max 25.00
_diffrn_reflns_theta_min 1.73
_diffrn_standards_decay_% none
_diffrn_standards_interval_count none
_diffrn_standards_interval_time none
_diffrn_standards_number none
_exptl_absorpt_coefficient_mu 23.156
_exptl_absorpt_correction_T_max 0.2297
_exptl_absorpt_correction_T_min 0.0802
_exptl_absorpt_correction_type empirical
_exptl_crystal_colour Colorless
_exptl_crystal_density_diffrn 3.791
_exptl_crystal_density_method 'not measured'
_exptl_crystal_description Block
_exptl_crystal_F_000 6276
_exptl_crystal_size_max 0.22
_exptl_crystal_size_mid 0.11
_exptl_crystal_size_min 0.09
_refine_diff_density_max 3.016
_refine_diff_density_min -2.015
_refine_diff_density_rms 0.346
_refine_ls_extinction_coef 0.000017(6)
_refine_ls_extinction_expression Fc^*^=kFc[1+0.001xFc^2^\l^3^/sin(2\q)]^-1/4^
_refine_ls_extinction_method SHELXL
_refine_ls_goodness_of_fit_ref 1.076
_refine_ls_hydrogen_treatment mixed
_refine_ls_matrix_type full
_refine_ls_number_parameters 785
_refine_ls_number_reflns 10895
_refine_ls_number_restraints 144
_refine_ls_restrained_S_all 1.091
_refine_ls_R_factor_all 0.0472
_refine_ls_R_factor_gt 0.0416
_refine_ls_shift/su_max 0.003
_refine_ls_shift/su_mean 0.000
_refine_ls_structure_factor_coef Fsqd
_refine_ls_weighting_details 'calc w=1/[\s^2^(Fo^2^)+(0.0327P)^2^+180.3041P] where P=(Fo^2^+2Fc^2^)/3'
_refine_ls_weighting_scheme calc
_refine_ls_wR_factor_gt 0.0975
_refine_ls_wR_factor_ref 0.1001
_reflns_number_gt 9868
_reflns_number_total 10895
_reflns_threshold_expression >2sigma(I)
_cod_data_source_file cg050321ssup2.cif
_cod_data_source_block njy1
_cod_depositor_comments
;
The following automatic conversions were performed:

'_symmetry_cell_setting' value 'Monoclinic' changed to 'monoclinic'
according to /home/saulius/struct/CIF-dictionaries/cif_core.dic
dictionary named 'cif_core.dic' version 2.4.2 from
2011-04-26.

'_exptl_absorpt_correction_type' value 'Empirical'
changed to 'empirical' according to
/home/saulius/struct/CIF-dictionaries/cif_core.dic dictionary named
'cif_core.dic' version 2.4.2 from 2011-04-26.

Automatic conversion script
Id: cif_fix_values 1891 2012-01-12 08:04:46Z andrius 
;
_cod_original_sg_symbol_H-M P2(1)/c
_cod_original_formula_sum 'C6 H44 Ge O55 S3 Sm2.50 W11'
_cod_database_code 4508619

loop_
_symmetry_equiv_pos_as_xyz
'x, y, z'
'-x, y+1/2, -z+1/2'
'-x, -y, -z'
'x, -y-1/2, z-1/2'

loop_
_atom_site_label
_atom_site_type_symbol
_atom_site_fract_x
_atom_site_fract_y
_atom_site_fract_z
_atom_site_U_iso_or_equiv
_atom_site_adp_type
_atom_site_occupancy
_atom_site_symmetry_multiplicity
_atom_site_calc_flag
_atom_site_refinement_flags
Sm1 Sm 0.99421(6) 0.863051(15) 0.46973(6) 0.01530(16) Uani 1 1 d .
Sm2 Sm 1.27075(5) 1.011282(15) 0.66791(6) 0.01389(15) Uani 1 1 d .
Sm3 Sm 0.5212(2) 0.76931(9) 0.2476(3) 0.0328(8) Uani 0.25 1 d P
Sm4 Sm 0.4565(2) 0.76218(6) 0.5306(2) 0.0144(6) Uani 0.25 1 d P
Ge1 Ge 0.99002(10) 0.87907(3) 0.83292(11) 0.0082(3) Uani 1 1 d U
W1 W 0.70352(4) 0.872199(12) 0.74306(5) 0.01528(13) Uani 1 1 d .
W2 W 0.84339(5) 0.826698(13) 0.96923(5) 0.01732(13) Uani 1 1 d .
W3 W 0.85129(5) 0.815217(12) 0.67847(5) 0.01559(13) Uani 1 1 d .
W4 W 0.98363(4) 0.894281(12) 1.13652(4) 0.01454(13) Uani 1 1 d U
W5 W 0.84236(4) 0.939216(12) 0.90983(4) 0.01355(12) Uani 1 1 d U
W6 W 1.11593(4) 0.942187(12) 1.00564(4) 0.01382(13) Uani 1 1 d U
W7 W 1.14785(5) 0.830519(13) 1.07470(5) 0.01726(13) Uani 1 1 d .
W8 W 1.27764(4) 0.878755(12) 0.94262(5) 0.01468(13) Uani 1 1 d .
W9 W 1.15020(5) 0.818696(12) 0.78159(5) 0.01573(13) Uani 1 1 d .
W10 W 0.84971(4) 0.924544(12) 0.58777(4) 0.01089(12) Uani 1 1 d .
W11 W 1.12113(4) 0.927979(11) 0.68254(4) 0.01013(12) Uani 1 1 d .
O1 O 0.5635(8) 0.8786(2) 0.6882(9) 0.026(2) Uani 1 1 d .
O2 O 0.7961(9) 0.8058(2) 1.0675(9) 0.032(3) Uani 1 1 d .
O3 O 0.8050(10) 0.7827(2) 0.6007(9) 0.032(3) Uani 1 1 d .
O4 O 0.9841(8) 0.8919(2) 1.2884(8) 0.023(2) Uani 1 1 d .
O5 O 0.7463(8) 0.9660(2) 0.9148(9) 0.022(2) Uani 1 1 d .
O6 O 1.2031(8) 0.9706(2) 1.0710(9) 0.026(2) Uani 1 1 d .
O7 O 1.1979(9) 0.8104(2) 1.2066(9) 0.029(2) Uani 1 1 d .
O8 O 1.4147(8) 0.8882(2) 0.9852(9) 0.023(2) Uani 1 1 d .
O9 O 1.2079(9) 0.7869(2) 0.7393(9) 0.028(2) Uani 1 1 d .
O10 O 0.7613(7) 0.9520(2) 0.5030(8) 0.017(2) Uani 1 1 d .
O11 O 1.2050(7) 0.9578(2) 0.6647(8) 0.018(2) Uani 1 1 d .
O12 O 1.1120(8) 0.8408(2) 0.6481(8) 0.020(2) Uani 1 1 d .
O13 O 0.7487(7) 0.9048(2) 0.8553(8) 0.0154(19) Uani 1 1 d .
O14 O 0.8853(8) 0.8387(2) 0.5713(9) 0.025(2) Uani 1 1 d .
O15 O 1.0952(8) 0.86626(19) 1.1340(8) 0.018(2) Uani 1 1 d .
O16 O 1.2783(7) 0.8533(2) 1.0786(8) 0.018(2) Uani 1 1 d .
O17 O 1.0895(8) 0.9252(2) 1.1532(9) 0.020(2) Uani 1 1 d U
O18 O 1.1769(8) 0.8047(2) 0.9605(8) 0.019(2) Uani 1 1 d .
O19 O 0.8841(8) 0.8638(2) 1.0617(8) 0.017(2) Uani 1 1 d .
O20 O 1.2828(7) 0.8427(2) 0.8515(8) 0.018(2) Uani 1 1 d .
O21 O 0.9750(7) 0.96188(19) 0.9769(8) 0.0146(19) Uani 1 1 d U
O22 O 1.1123(7) 0.9056(2) 0.5521(7) 0.016(2) Uani 1 1 d .
O23 O 0.7562(7) 0.8960(2) 0.6330(8) 0.0147(19) Uani 1 1 d .
O24 O 0.8236(8) 0.8011(2) 0.8389(8) 0.018(2) Uani 1 1 d .
O25 O 1.2216(7) 0.9006(2) 0.7951(8) 0.0150(19) Uani 1 1 d .
O26 O 1.0022(8) 0.8064(2) 0.7605(9) 0.022(2) Uani 1 1 d .
O27 O 0.7100(7) 0.83617(19) 0.6544(8) 0.0156(19) Uani 1 1 d .
O28 O 1.2172(8) 0.9097(2) 1.0161(8) 0.020(2) Uani 1 1 d .
O29 O 0.8654(7) 0.9019(2) 0.4656(8) 0.018(2) Uani 1 1 d U
O30 O 0.9977(7) 0.8184(2) 1.0225(8) 0.019(2) Uani 1 1 d .
O31 O 0.8705(8) 0.9228(2) 1.0776(8) 0.019(2) Uani 1 1 d U
O32 O 1.1082(7) 0.9453(2) 0.8443(8) 0.0145(19) Uani 1 1 d U
O33 O 0.7092(7) 0.8470(2) 0.8814(8) 0.018(2) Uani 1 1 d .
O34 O 0.8549(7) 0.94245(19) 0.7553(8) 0.0125(18) Uani 1 1 d U
O35 O 0.9830(7) 0.94799(19) 0.6104(7) 0.0122(18) Uani 1 1 d .
O36 O 0.8769(7) 0.85492(18) 0.8125(8) 0.0116(18) Uani 1 1 d .
O37 O 0.9889(7) 0.89690(19) 0.7002(8) 0.0127(18) Uani 1 1 d U
O38 O 1.1080(7) 0.85718(19) 0.8919(7) 0.0116(18) Uani 1 1 d .
O39 O 0.9840(7) 0.9056(2) 0.9440(7) 0.0138(4) Uani 1 1 d U
S1 S 1.0546(7) 0.78599(15) 0.3934(7) 0.0613(18) Uani 0.80 1 d PU
S1' S 0.9551(16) 0.7846(4) 0.3684(18) 0.027(4) Uani 0.20 1 d PU
S2 S 1.4575(3) 1.06815(10) 0.6461(4) 0.0333(9) Uani 1 1 d .
S3 S 1.4125(3) 0.95489(8) 0.8688(3) 0.0220(8) Uani 1 1 d .
O1A O 0.9940(13) 0.8138(3) 0.3865(13) 0.061(4) Uani 1 1 d .
O2A O 1.4392(8) 1.0362(2) 0.6824(9) 0.028(2) Uani 1 1 d .
O3A O 1.4142(9) 0.9852(2) 0.8076(9) 0.032(3) Uani 1 1 d .
C1 C 1.0137(19) 0.7597(5) 0.486(2) 0.0615(19) Uani 1 1 d U
H1A H 1.0154 0.7385 0.4685 0.074 Uiso 1 1 calc R
H1B H 1.0177 0.7652 0.5692 0.074 Uiso 1 1 calc R
C2 C 1.006(2) 0.7685(4) 0.2527(18) 0.060(6) Uani 1 1 d .
H2A H 1.0111 0.7469 0.2475 0.073 Uiso 1 1 calc R
H2B H 1.0000 0.7799 0.1790 0.073 Uiso 1 1 calc R
C3 C 1.4889(15) 1.0641(5) 0.5046(16) 0.042(5) Uani 1 1 d .
H3A H 1.4232 1.0595 0.4404 0.063 Uiso 1 1 calc R
H3B H 1.5409 1.0481 0.5120 0.063 Uiso 1 1 calc R
H3C H 1.5195 1.0825 0.4860 0.063 Uiso 1 1 calc R
C4 C 1.5914(19) 1.0761(6) 0.744(2) 0.072(7) Uani 1 1 d .
H4A H 1.5887 1.0790 0.8259 0.107 Uiso 1 1 calc R
H4B H 1.6187 1.0940 0.7167 0.107 Uiso 1 1 calc R
H4C H 1.6392 1.0596 0.7426 0.107 Uiso 1 1 calc R
C5 C 1.5238(14) 0.9571(4) 1.0040(15) 0.038(4) Uani 1 1 d .
H5A H 1.5057 0.9706 1.0604 0.058 Uiso 1 1 calc R
H5B H 1.5872 0.9645 0.9850 0.058 Uiso 1 1 calc R
H5C H 1.5391 0.9376 1.0401 0.058 Uiso 1 1 calc R
C6 C 1.4687(17) 0.9297(5) 0.7859(17) 0.046(5) Uani 1 1 d .
H6A H 1.4163 0.9260 0.7076 0.069 Uiso 1 1 calc R
H6B H 1.4865 0.9112 0.8300 0.069 Uiso 1 1 calc R
H6C H 1.5338 0.9383 0.7747 0.069 Uiso 1 1 calc R
O1W O 1.1701(9) 0.8561(3) 0.4179(10) 0.033(3) Uani 1 1 d .
O2W O 0.8151(10) 0.8495(3) 0.3021(10) 0.039(3) Uani 1 1 d .
O3W O 1.2073(9) 1.0047(3) 0.8483(9) 0.034(3) Uani 1 1 d .
O4W O 1.2960(10) 0.9856(2) 0.4971(9) 0.033(3) Uani 1 1 d .
O5W O 1.2454(9) 1.0614(2) 0.7492(10) 0.033(3) Uani 1 1 d .
O6W O 1.0766(8) 1.0173(3) 0.5985(9) 0.032(3) Uani 1 1 d .
O7W O 0.3733(11) 1.0038(3) -0.6883(10) 0.049(4) Uani 1 1 d .
O8W O 0.2176(12) 0.9335(3) -0.6017(11) 0.054(4) Uani 1 1 d .
O9W O -0.0414(12) 1.0056(3) -0.2457(13) 0.056(4) Uani 1 1 d .
O10W O -0.3397(18) 0.8807(6) -0.8952(18) 0.037(6) Uani 0.50 1 d P
O11W O 0.3488(16) 0.8596(4) -0.3754(18) 0.023(4) Uani 0.50 1 d PU
O12W O 0.502(2) 0.8205(6) -0.109(2) 0.050(7) Uani 0.50 1 d PU
O13W O 0.712(2) 0.7518(7) 0.370(3) 0.059(7) Uani 0.50 1 d PU
O14W O 0.598(3) 0.8162(8) 0.369(3) 0.072(9) Uani 0.50 1 d PU
O15W O 0.453(4) 0.8224(10) 0.231(4) 0.033(10) Uani 0.25 1 d PU
O16W O 0.332(3) 0.7638(8) 0.323(3) 0.077(9) Uani 0.50 1 d PU
O17W O 0.557(3) 0.7965(9) 0.683(3) 0.022(8) Uani 0.25 1 d PU
O18W O 0.331(4) 0.8015(12) 0.533(5) 0.047(12) Uani 0.25 1 d PU
O19W O 0.289(4) 0.7454(11) 0.573(4) 0.039(11) Uani 0.25 1 d PU

loop_
_atom_site_aniso_label
_atom_site_aniso_U_11
_atom_site_aniso_U_22
_atom_site_aniso_U_33
_atom_site_aniso_U_23
_atom_site_aniso_U_13
_atom_site_aniso_U_12
Sm1 0.0242(4) 0.0168(4) 0.0045(3) 0.0018(3) 0.0037(3) 0.0011(3)
Sm2 0.0147(3) 0.0197(4) 0.0059(3) 0.0034(3) 0.0010(3) 0.0015(3)
Sm3 0.0083(14) 0.052(2) 0.0359(19) 0.0244(16) 0.0028(13) 0.0135(14)
Sm4 0.0109(13) 0.0097(13) 0.0156(13) -0.0011(10) -0.0065(10) -0.0068(10)
Ge1 0.0108(6) 0.0101(5) 0.0031(5) 0.0022(4) 0.0010(4) 0.0002(4)
W1 0.0132(3) 0.0180(3) 0.0137(3) 0.0046(2) 0.0025(2) -0.0003(2)
W2 0.0229(3) 0.0185(3) 0.0113(3) 0.0059(2) 0.0063(2) -0.0010(2)
W3 0.0215(3) 0.0150(3) 0.0086(3) 0.0004(2) 0.0020(2) -0.0019(2)
W4 0.0224(3) 0.0193(3) 0.0026(2) 0.00278(19) 0.0049(2) 0.0017(2)
W5 0.0190(3) 0.0170(3) 0.0056(2) 0.00229(19) 0.0052(2) 0.0038(2)
W6 0.0202(3) 0.0173(3) 0.0029(2) -0.00044(19) 0.0020(2) -0.0024(2)
W7 0.0231(3) 0.0206(3) 0.0073(3) 0.0075(2) 0.0034(2) 0.0060(2)
W8 0.0132(3) 0.0202(3) 0.0080(3) 0.0042(2) -0.0007(2) 0.0017(2)
W9 0.0213(3) 0.0167(3) 0.0084(3) 0.0029(2) 0.0032(2) 0.0045(2)
W10 0.0132(3) 0.0157(3) 0.0024(2) 0.00299(19) 0.00020(19) 0.0022(2)
W11 0.0130(3) 0.0151(3) 0.0018(2) 0.00155(18) 0.00157(19) -0.0006(2)
O1 0.013(5) 0.032(6) 0.031(6) 0.005(5) 0.003(4) -0.006(4)
O2 0.037(7) 0.033(6) 0.023(6) 0.008(5) 0.007(5) -0.008(5)
O3 0.049(7) 0.019(6) 0.023(6) -0.009(4) 0.000(5) -0.012(5)
O4 0.035(6) 0.025(6) 0.012(5) 0.000(4) 0.014(4) 0.000(4)
O5 0.023(5) 0.019(5) 0.028(6) -0.004(4) 0.013(4) 0.002(4)
O6 0.033(6) 0.028(6) 0.017(5) 0.006(4) 0.007(4) -0.004(5)
O7 0.032(6) 0.037(7) 0.018(5) 0.009(5) 0.006(5) 0.009(5)
O8 0.022(5) 0.027(6) 0.018(5) 0.005(4) 0.001(4) -0.003(4)
O9 0.041(7) 0.024(6) 0.026(6) -0.002(4) 0.018(5) 0.008(5)
O10 0.010(5) 0.026(5) 0.010(4) 0.006(4) -0.002(4) 0.005(4)
O11 0.019(5) 0.019(5) 0.012(5) -0.006(4) 0.001(4) -0.004(4)
O12 0.022(5) 0.023(5) 0.014(5) 0.008(4) 0.004(4) 0.006(4)
O13 0.020(5) 0.017(5) 0.010(4) 0.008(4) 0.005(4) 0.004(4)
O14 0.030(6) 0.028(6) 0.014(5) 0.008(4) 0.004(4) 0.005(4)
O15 0.026(5) 0.009(5) 0.019(5) 0.001(4) 0.007(4) 0.002(4)
O16 0.016(5) 0.026(5) 0.011(5) 0.007(4) -0.001(4) 0.001(4)
O17 0.020(2) 0.020(2) 0.019(2) -0.0002(10) 0.0055(11) -0.0001(10)
O18 0.022(5) 0.018(5) 0.015(5) 0.005(4) 0.006(4) 0.006(4)
O19 0.026(5) 0.019(5) 0.011(5) 0.002(4) 0.012(4) 0.006(4)
O20 0.010(5) 0.027(5) 0.015(5) 0.002(4) 0.001(4) 0.001(4)
O21 0.015(2) 0.014(2) 0.014(2) -0.0001(10) 0.0044(11) 0.0004(10)
O22 0.018(5) 0.024(5) 0.003(4) 0.002(4) -0.002(4) -0.003(4)
O23 0.019(5) 0.017(5) 0.007(4) 0.004(4) 0.004(4) -0.007(4)
O24 0.022(5) 0.024(5) 0.006(4) -0.001(4) 0.000(4) -0.012(4)
O25 0.004(4) 0.029(5) 0.012(5) -0.001(4) 0.002(3) 0.004(4)
O26 0.020(5) 0.018(5) 0.024(5) 0.006(4) -0.001(4) 0.001(4)
O27 0.018(5) 0.008(4) 0.020(5) -0.004(4) 0.003(4) -0.005(4)
O28 0.032(6) 0.018(5) 0.010(5) -0.001(4) 0.006(4) 0.002(4)
O29 0.019(2) 0.019(2) 0.018(2) -0.0002(10) 0.0052(11) -0.0001(10)
O30 0.016(5) 0.027(6) 0.014(5) 0.004(4) 0.005(4) -0.002(4)
O31 0.019(2) 0.019(2) 0.018(2) 0.0001(10) 0.0059(11) 0.0001(10)
O32 0.015(2) 0.015(2) 0.014(2) 0.0000(10) 0.0041(11) -0.0004(10)
O33 0.017(5) 0.022(5) 0.013(5) 0.010(4) 0.004(4) 0.004(4)
O34 0.013(2) 0.013(2) 0.012(2) 0.0000(10) 0.0035(11) -0.0004(10)
O35 0.016(5) 0.011(4) 0.006(4) 0.004(3) -0.002(3) 0.001(4)
O36 0.015(5) 0.004(4) 0.011(4) 0.000(3) -0.003(4) -0.006(3)
O37 0.013(2) 0.013(2) 0.012(2) 0.0008(10) 0.0041(11) -0.0007(10)
O38 0.011(4) 0.015(5) 0.009(4) 0.002(3) 0.002(3) 0.007(3)
O39 0.0187(6) 0.0167(6) 0.0061(6) 0.0012(5) 0.0041(5) 0.0007(5)
S1 0.083(5) 0.036(3) 0.060(4) 0.001(3) 0.015(4) 0.003(3)
S1' 0.026(4) 0.026(4) 0.027(4) 0.0001(10) 0.0081(16) -0.0001(10)
S2 0.034(2) 0.038(2) 0.030(2) 0.0051(18) 0.0132(18) -0.0061(18)
S3 0.0211(19) 0.027(2) 0.0165(17) 0.0025(14) 0.0028(14) 0.0007(15)
O1A 0.098(12) 0.041(8) 0.052(9) -0.017(7) 0.035(8) 0.007(8)
O2A 0.020(5) 0.044(7) 0.014(5) 0.013(5) -0.003(4) 0.004(5)
O3A 0.037(6) 0.027(6) 0.021(6) 0.014(4) -0.009(5) 0.001(5)
C1 0.084(5) 0.036(4) 0.061(4) 0.000(3) 0.015(4) 0.003(3)
C2 0.12(2) 0.022(10) 0.041(11) 0.000(8) 0.028(12) 0.010(11)
C3 0.041(10) 0.062(13) 0.029(9) 0.025(9) 0.019(8) 0.001(9)
C4 0.065(16) 0.10(2) 0.043(13) -0.005(13) 0.012(11) -0.036(14)
C5 0.038(10) 0.036(10) 0.030(9) 0.008(8) -0.005(8) -0.005(8)
C6 0.059(13) 0.057(13) 0.031(10) -0.006(9) 0.026(9) 0.002(10)
O1W 0.033(6) 0.044(7) 0.024(6) -0.001(5) 0.013(5) 0.013(5)
O2W 0.045(7) 0.044(7) 0.021(6) -0.002(5) 0.002(5) -0.013(6)
O3W 0.045(7) 0.051(7) 0.012(5) -0.002(5) 0.015(5) -0.018(6)
O4W 0.062(8) 0.025(6) 0.018(5) -0.005(4) 0.023(5) -0.004(5)
O5W 0.042(7) 0.031(6) 0.035(6) -0.010(5) 0.027(5) -0.007(5)
O6W 0.027(6) 0.045(7) 0.024(6) 0.014(5) 0.006(5) -0.005(5)
O7W 0.051(8) 0.076(10) 0.025(6) 0.026(6) 0.018(6) 0.014(7)
O8W 0.081(10) 0.064(9) 0.026(7) -0.010(6) 0.028(7) -0.032(8)
O9W 0.071(10) 0.054(9) 0.061(9) 0.000(7) 0.047(8) -0.011(7)
O10W 0.027(12) 0.071(18) 0.013(11) 0.012(11) 0.004(9) 0.023(11)
O11W 0.023(4) 0.023(4) 0.023(4) -0.0002(10) 0.0068(16) -0.0002(10)
O12W 0.050(7) 0.050(7) 0.050(7) 0.0000(10) 0.015(2) 0.0000(10)
O13W 0.059(7) 0.059(7) 0.059(7) -0.0001(10) 0.018(2) 0.0003(10)
O14W 0.072(9) 0.072(9) 0.072(9) 0.0001(10) 0.022(3) -0.0001(10)
O15W 0.033(10) 0.033(10) 0.033(10) 0.0001(11) 0.010(3) 0.0000(11)
O16W 0.077(9) 0.077(9) 0.077(9) 0.0000(11) 0.023(3) 0.0000(11)
O17W 0.022(8) 0.022(8) 0.022(8) -0.0001(10) 0.007(3) -0.0001(10)
O18W 0.047(12) 0.047(12) 0.047(12) 0.0000(11) 0.014(4) 0.0000(11)
O19W 0.039(11) 0.039(11) 0.039(11) 0.0000(11) 0.012(3) -0.0001(11)

loop_
_atom_type_symbol
_atom_type_description
_atom_type_scat_dispersion_real
_atom_type_scat_dispersion_imag
_atom_type_scat_source
C C 0.0033 0.0016 'International Tables Vol C Tables 4.2.6.8 and 6.1.1.4'
H H 0.0000 0.0000 'International Tables Vol C Tables 4.2.6.8 and 6.1.1.4'
O O 0.0106 0.0060 'International Tables Vol C Tables 4.2.6.8 and 6.1.1.4'
S S 0.1246 0.1234 'International Tables Vol C Tables 4.2.6.8 and 6.1.1.4'
Ge Ge 0.1547 1.8001 'International Tables Vol C Tables 4.2.6.8 and 6.1.1.4'
Sm Sm -0.1638 3.4418 'International Tables Vol C Tables 4.2.6.8 and 6.1.1.4'
W W -0.8490 6.8722 'International Tables Vol C Tables 4.2.6.8 and 6.1.1.4'

loop_
_geom_angle_atom_site_label_1
_geom_angle_atom_site_label_2
_geom_angle_atom_site_label_3
_geom_angle
_geom_angle_site_symmetry_1
_geom_angle_site_symmetry_3
O14 Sm1 O12 72.2(3) . .
O14 Sm1 O29 80.4(3) . .
O12 Sm1 O29 125.4(3) . .
O14 Sm1 O1A 81.1(4) . .
O12 Sm1 O1A 83.4(4) . .
O29 Sm1 O1A 137.8(5) . .
O14 Sm1 O4 142.3(3) . 1_554
O12 Sm1 O4 145.5(3) . 1_554
O29 Sm1 O4 74.9(3) . 1_554
O1A Sm1 O4 98.6(4) . 1_554
O14 Sm1 O22 124.2(3) . .
O12 Sm1 O22 80.2(3) . .
O29 Sm1 O22 77.8(3) . .
O1A Sm1 O22 142.7(5) . .
O4 Sm1 O22 77.7(3) 1_554 .
O14 Sm1 O1W 140.6(4) . .
O12 Sm1 O1W 76.8(3) . .
O29 Sm1 O1W 138.5(3) . .
O1A Sm1 O1W 71.7(5) . .
O4 Sm1 O1W 71.4(3) 1_554 .
O22 Sm1 O1W 72.0(3) . .
O14 Sm1 O2W 74.6(4) . .
O12 Sm1 O2W 137.7(4) . .
O29 Sm1 O2W 72.6(4) . .
O1A Sm1 O2W 66.1(5) . .
O4 Sm1 O2W 71.1(4) 1_554 .
O22 Sm1 O2W 141.3(3) . .
O1W Sm1 O2W 116.9(4) . .
O3A Sm2 O4W 93.1(4) . .
O3A Sm2 O2A 71.2(4) . .
O4W Sm2 O2A 86.3(4) . .
O3A Sm2 O6W 143.6(4) . .
O4W Sm2 O6W 99.5(4) . .
O2A Sm2 O6W 143.2(4) . .
O3A Sm2 O3W 75.8(4) . .
O4W Sm2 O3W 143.1(4) . .
O2A Sm2 O3W 121.2(3) . .
O6W Sm2 O3W 73.7(4) . .
O3A Sm2 O5W 110.6(4) . .
O4W Sm2 O5W 144.1(4) . .
O2A Sm2 O5W 76.9(4) . .
O6W Sm2 O5W 77.5(4) . .
O3W Sm2 O5W 71.1(4) . .
O3A Sm2 O10 140.5(3) . 3_776
O4W Sm2 O10 72.3(3) . 3_776
O2A Sm2 O10 71.4(3) . 3_776
O6W Sm2 O10 75.8(3) . 3_776
O3W Sm2 O10 136.4(4) . 3_776
O5W Sm2 O10 72.3(3) . 3_776
O3A Sm2 O11 74.5(3) . .
O4W Sm2 O11 70.2(3) . .
O2A Sm2 O11 136.9(3) . .
O6W Sm2 O11 77.9(3) . .
O3W Sm2 O11 72.9(3) . .
O5W Sm2 O11 140.8(3) . .
O10 Sm2 O11 129.3(3) 3_776 .
O15W Sm3 O14W 48.1(13) . .
O15W Sm3 O13W 125.8(12) . .
O14W Sm3 O13W 78.6(10) . .
O15W Sm3 Sm4 114.1(10) . 4_575
O14W Sm3 Sm4 151.0(8) . 4_575
O13W Sm3 Sm4 108.6(7) . 4_575
O15W Sm3 O16W 78.1(13) . .
O14W Sm3 O16W 97.4(11) . .
O13W Sm3 O16W 125.1(10) . .
Sm4 Sm3 O16W 100.4(7) 4_575 .
O15W Sm3 Sm4 88.9(10) . .
O14W Sm3 Sm4 74.5(8) . .
O13W Sm3 Sm4 85.3(7) . .
Sm4 Sm3 Sm4 133.03(13) 4_575 .
O16W Sm3 Sm4 42.5(7) . .
O18W Sm4 O17W 74.8(16) . .
O18W Sm4 O16W 75.1(15) . .
O17W Sm4 O16W 138.4(12) . .
O18W Sm4 O19W 65.7(17) . .
O17W Sm4 O19W 111.2(15) . .
O16W Sm4 O19W 81.2(14) . .
O18W Sm4 Sm3 112.5(13) . 4_576
O17W Sm4 Sm3 73.4(9) . 4_576
O16W Sm4 Sm3 145.9(8) . 4_576
O19W Sm4 Sm3 73.1(11) . 4_576
O18W Sm4 Sm3 106.6(13) . .
O17W Sm4 Sm3 112.7(9) . .
O16W Sm4 Sm3 51.4(8) . .
O19W Sm4 Sm3 131.0(11) . .
Sm3 Sm4 Sm3 140.52(13) 4_576 .
O37 Ge1 O38 112.1(4) . .
O37 Ge1 O39 110.2(4) . .
O38 Ge1 O39 108.3(4) . .
O37 Ge1 O36 112.2(4) . .
O38 Ge1 O36 106.9(4) . .
O39 Ge1 O36 107.0(4) . .
O1 W1 O13 101.0(4) . .
O1 W1 O27 98.6(4) . .
O13 W1 O27 160.4(4) . .
O1 W1 O23 101.5(4) . .
O13 W1 O23 85.9(4) . .
O27 W1 O23 91.9(4) . .
O1 W1 O33 99.9(4) . .
O13 W1 O33 87.5(4) . .
O27 W1 O33 87.4(4) . .
O23 W1 O33 158.4(4) . .
O1 W1 O36 169.4(4) . .
O13 W1 O36 87.4(3) . .
O27 W1 O36 73.0(3) . .
O23 W1 O36 85.3(3) . .
O33 W1 O36 73.8(3) . .
O2 W2 O24 102.2(5) . .
O2 W2 O30 102.7(5) . .
O24 W2 O30 91.0(4) . .
O2 W2 O33 99.4(5) . .
O24 W2 O33 89.0(4) . .
O30 W2 O33 157.4(4) . .
O2 W2 O19 101.0(5) . .
O24 W2 O19 156.8(4) . .
O30 W2 O19 84.7(4) . .
O33 W2 O19 86.4(4) . .
O2 W2 O36 170.1(4) . .
O24 W2 O36 73.7(3) . .
O30 W2 O36 86.5(3) . .
O33 W2 O36 71.8(3) . .
O19 W2 O36 83.3(3) . .
O3 W3 O14 104.8(5) . .
O3 W3 O26 102.8(5) . .
O14 W3 O26 92.3(4) . .
O3 W3 O27 99.7(5) . .
O14 W3 O27 91.7(4) . .
O26 W3 O27 155.3(4) . .
O3 W3 O24 94.7(4) . .
O14 W3 O24 160.4(4) . .
O26 W3 O24 85.3(4) . .
O27 W3 O24 82.8(4) . .
O3 W3 O36 163.0(5) . .
O14 W3 O36 89.8(4) . .
O26 W3 O36 84.8(4) . .
O27 W3 O36 70.8(3) . .
O24 W3 O36 70.6(3) . .
O4 W4 O19 102.1(4) . .
O4 W4 O31 99.8(4) . .
O19 W4 O31 88.8(4) . .
O4 W4 O17 99.0(4) . .
O19 W4 O17 158.8(4) . .
O31 W4 O17 89.8(4) . .
O4 W4 O15 101.4(4) . .
O19 W4 O15 85.9(4) . .
O31 W4 O15 158.7(4) . .
O17 W4 O15 87.8(4) . .
O4 W4 O39 170.7(4) . .
O19 W4 O39 85.1(3) . .
O31 W4 O39 74.3(4) . .
O17 W4 O39 74.2(4) . .
O15 W4 O39 84.7(4) . .
O5 W5 O34 104.4(4) . .
O5 W5 O21 100.1(4) . .
O34 W5 O21 91.3(4) . .
O5 W5 O13 100.4(4) . .
O34 W5 O13 88.5(4) . .
O21 W5 O13 158.9(4) . .
O5 W5 O31 98.4(4) . .
O34 W5 O31 157.3(4) . .
O21 W5 O31 85.7(4) . .
O13 W5 O31 86.3(4) . .
O5 W5 O39 168.6(4) . .
O34 W5 O39 85.5(3) . .
O21 W5 O39 73.6(3) . .
O13 W5 O39 85.4(3) . .
O31 W5 O39 72.0(3) . .
O6 W6 O32 102.6(4) . .
O6 W6 O28 101.0(5) . .
O32 W6 O28 87.2(4) . .
O6 W6 O21 101.0(4) . .
O32 W6 O21 91.7(4) . .
O28 W6 O21 157.6(4) . .
O6 W6 O17 99.5(4) . .
O32 W6 O17 157.9(4) . .
O28 W6 O17 86.9(4) . .
O21 W6 O17 85.9(4) . .
O6 W6 O39 169.9(4) . .
O32 W6 O39 86.1(3) . .
O28 W6 O39 84.5(4) . .
O21 W6 O39 73.1(3) . .
O17 W6 O39 72.2(3) . .
O7 W7 O18 101.5(5) . .
O7 W7 O30 101.7(5) . .
O18 W7 O30 90.1(4) . .
O7 W7 O15 101.4(5) . .
O18 W7 O15 157.1(4) . .
O30 W7 O15 85.2(4) . .
O7 W7 O16 99.4(5) . .
O18 W7 O16 89.2(4) . .
O30 W7 O16 158.6(4) . .
O15 W7 O16 87.2(4) . .
O7 W7 O38 170.7(4) . .
O18 W7 O38 73.5(3) . .
O30 W7 O38 86.2(3) . .
O15 W7 O38 83.9(3) . .
O16 W7 O38 73.1(3) . .
O8 W8 O25 102.0(4) . .
O8 W8 O28 102.3(5) . .
O25 W8 O28 86.0(4) . .
O8 W8 O16 99.1(4) . .
O25 W8 O16 158.9(4) . .
O28 W8 O16 88.2(4) . .
O8 W8 O20 99.1(4) . .
O25 W8 O20 90.4(4) . .
O28 W8 O20 158.6(4) . .
O16 W8 O20 87.6(4) . .
O8 W8 O38 169.2(4) . .
O25 W8 O38 85.0(3) . .
O28 W8 O38 86.3(4) . .
O16 W8 O38 74.4(3) . .
O20 W8 O38 72.4(3) . .
O9 W9 O12 104.1(5) . .
O9 W9 O26 102.6(5) . .
O12 W9 O26 92.6(4) . .
O9 W9 O20 99.8(5) . .
O12 W9 O20 91.8(4) . .
O26 W9 O20 155.4(4) . .
O9 W9 O18 94.3(4) . .
O12 W9 O18 161.6(4) . .
O26 W9 O18 84.3(4) . .
O20 W9 O18 83.9(4) . .
O9 W9 O38 163.3(4) . .
O12 W9 O38 90.8(4) . .
O26 W9 O38 84.0(4) . .
O20 W9 O38 71.7(3) . .
O18 W9 O38 70.9(3) . .
O10 W10 O29 99.4(4) . .
O10 W10 O23 105.1(4) . .
O29 W10 O23 93.8(4) . .
O10 W10 O35 95.4(4) . .
O29 W10 O35 96.1(4) . .
O23 W10 O35 155.5(3) . .
O10 W10 O34 94.8(4) . .
O29 W10 O34 165.8(4) . .
O23 W10 O34 81.4(4) . .
O35 W10 O34 83.6(3) . .
O10 W10 O37 168.1(4) . .
O29 W10 O37 83.3(4) . .
O23 W10 O37 86.2(3) . .
O35 W10 O37 72.8(3) . .
O34 W10 O37 83.0(3) . .
O11 W11 O22 102.2(4) . .
O11 W11 O35 96.6(4) . .
O22 W11 O35 94.6(4) . .
O11 W11 O25 104.2(4) . .
O22 W11 O25 94.0(4) . .
O35 W11 O25 155.3(4) . .
O11 W11 O32 92.3(4) . .
O22 W11 O32 165.5(4) . .
O35 W11 O32 84.4(3) . .
O25 W11 O32 81.5(3) . .
O11 W11 O37 168.8(4) . .
O22 W11 O37 82.6(4) . .
O35 W11 O37 72.8(3) . .
O25 W11 O37 85.4(3) . .
O32 W11 O37 83.2(3) . .
W4 O4 Sm1 151.3(5) . 1_556
W10 O10 Sm2 145.4(5) . 3_776
W11 O11 Sm2 157.5(5) . .
W9 O12 Sm1 157.7(5) . .
W1 O13 W5 148.7(5) . .
W3 O14 Sm1 158.7(5) . .
W4 O15 W7 152.8(5) . .
W8 O16 W7 119.6(4) . .
W4 O17 W6 119.4(5) . .
W7 O18 W9 120.2(5) . .
W4 O19 W2 153.2(5) . .
W8 O20 W9 120.5(4) . .
W5 O21 W6 119.6(4) . .
W11 O22 Sm1 129.9(4) . .
W1 O23 W10 156.0(5) . .
W2 O24 W3 121.0(5) . .
W8 O25 W11 155.3(5) . .
W9 O26 W3 144.5(5) . .
W1 O27 W3 120.3(4) . .
W8 O28 W6 151.2(5) . .
W10 O29 Sm1 129.4(5) . .
W7 O30 W2 152.6(6) . .
W4 O31 W5 119.3(5) . .
W6 O32 W11 152.6(5) . .
W1 O33 W2 120.6(5) . .
W5 O34 W10 152.0(5) . .
W11 O35 W10 117.5(4) . .
Ge1 O36 W1 121.4(4) . .
Ge1 O36 W3 120.2(4) . .
W1 O36 W3 95.7(3) . .
Ge1 O36 W2 124.0(4) . .
W1 O36 W2 93.8(3) . .
W3 O36 W2 94.6(3) . .
Ge1 O37 W10 124.2(4) . .
Ge1 O37 W11 124.2(4) . .
W10 O37 W11 95.8(3) . .
Ge1 O38 W8 120.5(4) . .
Ge1 O38 W9 121.4(4) . .
W8 O38 W9 95.2(3) . .
Ge1 O38 W7 124.1(4) . .
W8 O38 W7 92.9(3) . .
W9 O38 W7 95.3(3) . .
Ge1 O39 W4 125.0(5) . .
Ge1 O39 W5 121.3(4) . .
W4 O39 W5 94.4(3) . .
Ge1 O39 W6 120.7(4) . .
W4 O39 W6 94.2(3) . .
W5 O39 W6 93.4(3) . .
S1' S1 O1A 61.9(11) . .
S1' S1 C2 72.4(13) . .
O1A S1 C2 107.1(10) . .
S1' S1 C1 68.2(12) . .
O1A S1 C1 110.3(11) . .
C2 S1 C1 100.2(11) . .
S1 S1' O1A 67.2(12) . .
S1 S1' C1 71.0(13) . .
O1A S1' C1 115.4(16) . .
S1 S1' C2 67.1(12) . .
O1A S1' C2 106.9(15) . .
C1 S1' C2 99.1(14) . .
O2A S2 C4 102.2(10) . .
O2A S2 C3 104.4(8) . .
C4 S2 C3 99.0(10) . .
O3A S3 C6 104.4(8) . .
O3A S3 C5 103.6(7) . .
C6 S3 C5 99.2(10) . .
S1' O1A S1 50.9(10) . .
S1' O1A Sm1 151.3(12) . .
S1 O1A Sm1 145.6(10) . .
S2 O2A Sm2 128.8(6) . .
S3 O3A Sm2 129.5(6) . .
S1' C1 S1 40.8(8) . .
S1' C1 H1A 119.3 . .
S1 C1 H1A 119.3 . .
S1' C1 H1B 119.3 . .
S1 C1 H1B 119.3 . .
H1A C1 H1B 117.0 . .
S1 C2 S1' 40.5(8) . .
S1 C2 H2A 119.4 . .
S1' C2 H2A 119.4 . .
S1 C2 H2B 119.4 . .
S1' C2 H2B 119.4 . .
H2A C2 H2B 117.0 . .
S2 C3 H3A 109.5 . .
S2 C3 H3B 109.5 . .
H3A C3 H3B 109.5 . .
S2 C3 H3C 109.5 . .
H3A C3 H3C 109.5 . .
H3B C3 H3C 109.5 . .
S2 C4 H4A 109.5 . .
S2 C4 H4B 109.5 . .
H4A C4 H4B 109.5 . .
S2 C4 H4C 109.5 . .
H4A C4 H4C 109.5 . .
H4B C4 H4C 109.5 . .
S3 C5 H5A 109.5 . .
S3 C5 H5B 109.5 . .
H5A C5 H5B 109.5 . .
S3 C5 H5C 109.5 . .
H5A C5 H5C 109.5 . .
H5B C5 H5C 109.5 . .
S3 C6 H6A 109.5 . .
S3 C6 H6B 109.5 . .
H6A C6 H6B 109.5 . .
S3 C6 H6C 109.5 . .
H6A C6 H6C 109.5 . .
H6B C6 H6C 109.5 . .
Sm4 O16W Sm3 86.0(10) . .

loop_
_geom_bond_atom_site_label_1
_geom_bond_atom_site_label_2
_geom_bond_distance
_geom_bond_site_symmetry_2
Sm1 O14 2.337(10) .
Sm1 O12 2.364(9) .
Sm1 O29 2.380(9) .
Sm1 O1A 2.393(13) .
Sm1 O4 2.417(9) 1_554
Sm1 O22 2.429(9) .
Sm1 O1W 2.515(11) .
Sm1 O2W 2.583(11) .
Sm2 O3A 2.350(10) .
Sm2 O4W 2.375(10) .
Sm2 O2A 2.385(10) .
Sm2 O6W 2.386(11) .
Sm2 O3W 2.460(10) .
Sm2 O5W 2.479(11) .
Sm2 O10 2.492(9) 3_776
Sm2 O11 2.524(9) .
Sm3 O15W 2.51(4) .
Sm3 O14W 2.54(3) .
Sm3 O13W 2.54(3) .
Sm3 Sm4 2.760(5) 4_575
Sm3 O16W 2.82(4) .
Sm3 Sm4 3.602(4) .
Sm4 O18W 2.38(5) .
Sm4 O17W 2.39(4) .
Sm4 O16W 2.44(4) .
Sm4 O19W 2.45(5) .
Sm4 Sm3 2.760(5) 4_576
Ge1 O37 1.715(8) .
Ge1 O38 1.753(8) .
Ge1 O39 1.756(9) .
Ge1 O36 1.762(8) .
W1 O1 1.735(10) .
W1 O13 1.912(9) .
W1 O27 1.915(9) .
W1 O23 1.921(8) .
W1 O33 1.928(9) .
W1 O36 2.256(9) .
W2 O2 1.708(10) .
W2 O24 1.838(9) .
W2 O30 1.919(9) .
W2 O33 1.936(9) .
W2 O19 1.949(9) .
W2 O36 2.338(8) .
W3 O3 1.711(10) .
W3 O14 1.767(10) .
W3 O26 1.919(9) .
W3 O27 1.979(9) .
W3 O24 2.077(9) .
W3 O36 2.302(8) .
W4 O4 1.746(9) .
W4 O19 1.882(10) .
W4 O31 1.891(9) .
W4 O17 1.902(9) .
W4 O15 1.903(9) .
W4 O39 2.269(8) .
W5 O5 1.728(9) .
W5 O34 1.835(8) .
W5 O21 1.925(9) .
W5 O13 1.929(9) .
W5 O31 1.990(9) .
W5 O39 2.294(9) .
W6 O6 1.704(10) .
W6 O32 1.831(9) .
W6 O28 1.922(10) .
W6 O21 1.943(9) .
W6 O17 1.975(9) .
W6 O39 2.300(9) .
W7 O7 1.710(10) .
W7 O18 1.864(9) .
W7 O30 1.911(9) .
W7 O15 1.931(9) .
W7 O16 1.942(9) .
W7 O38 2.331(8) .
W8 O8 1.725(10) .
W8 O25 1.898(9) .
W8 O28 1.898(9) .
W8 O16 1.928(9) .
W8 O20 1.930(9) .
W8 O38 2.284(9) .
W9 O9 1.733(10) .
W9 O12 1.763(9) .
W9 O26 1.917(10) .
W9 O20 1.961(9) .
W9 O18 2.075(9) .
W9 O38 2.290(8) .
W10 O10 1.748(9) .
W10 O29 1.788(9) .
W10 O23 1.921(8) .
W10 O35 1.950(9) .
W10 O34 2.066(8) .
W10 O37 2.230(9) .
W11 O11 1.756(9) .
W11 O22 1.775(9) .
W11 O35 1.930(8) .
W11 O25 1.952(9) .
W11 O32 2.064(9) .
W11 O37 2.242(8) .
O4 Sm1 2.417(9) 1_556
O10 Sm2 2.492(9) 3_776
S1 S1' 1.22(2) .
S1 O1A 1.449(15) .
S1 C2 1.73(2) .
S1 C1 1.76(2) .
S1' O1A 1.39(2) .
S1' C1 1.73(3) .
S1' C2 1.79(3) .
S2 O2A 1.520(11) .
S2 C4 1.78(2) .
S2 C3 1.797(17) .
S3 O3A 1.525(11) .
S3 C6 1.759(18) .
S3 C5 1.766(16) .
C1 H1A 0.9700 .
C1 H1B 0.9700 .
C2 H2A 0.9700 .
C2 H2B 0.9700 .
C3 H3A 0.9600 .
C3 H3B 0.9600 .
C3 H3C 0.9600 .
C4 H4A 0.9600 .
C4 H4B 0.9600 .
C4 H4C 0.9600 .
C5 H5A 0.9600 .
C5 H5B 0.9600 .
C5 H5C 0.9600 .
C6 H6A 0.9600 .
C6 H6B 0.9600 .
C6 H6C 0.9600 .
